data_7153141
loop_
_publ_author_name
'Olszewska, Teresa'
'Sikorski, Artur'
'Herman, Aleksander'
'Po\/lo\'nski, Tadeusz'

_publ_section_title
;
 Helicity discrimination in
 N,N'-dibenzoyl-1,2,3,4,7,8,9,10-octahydro-1,10-phenanthrolines and their
 thiono- and selenocarbonyl analogues by inclusion complexation with
 chiral diols.
;
_journal_issue 43
_journal_name_full 'Organic &amp; biomolecular chemistry'
_journal_page_first 7522
_journal_page_last 7529
_journal_paper_doi 10.1039/c3ob41216d
_journal_volume 11
_journal_year 2013
_chemical_absolute_configuration rm
_chemical_formula_moiety '2(C31 H30 O4), C26 H24 N2 O Se'
_chemical_formula_sum 'C88 H84 N2 O9 Se'
_chemical_formula_weight 1392.53
_chemical_name_systematic
;

?

;
_space_group_IT_number 5
_symmetry_cell_setting monoclinic
_symmetry_space_group_name_Hall 'C 2y'
_symmetry_space_group_name_H-M 'C 1 2 1'
_atom_sites_solution_hydrogens geom
_atom_sites_solution_primary direct
_atom_sites_solution_secondary difmap
_audit_creation_method 'from SHELXL97 CIF and IUCr SHELXL97-template'
_cell_angle_alpha 90.00
_cell_angle_beta 103.82(3)
_cell_angle_gamma 90.00
_cell_formula_units_Z 2
_cell_length_a 16.364(3)
_cell_length_b 9.393(2)
_cell_length_c 23.502(5)
_cell_measurement_reflns_used 3324
_cell_measurement_temperature 295(2)
_cell_measurement_theta_max 25.00
_cell_measurement_theta_min 2.51
_cell_volume 3507.8(13)
_computing_cell_refinement 'KM-4 Software'
_computing_data_collection 'KM-4 Software (Kuma Diffraction, 1989)'
_computing_data_reduction 'KM-4 Software'
_computing_molecular_graphics 'ORTEPII (Johnson, 1976)'
_computing_publication_material 'SHELXL97 and PLATON (Spek, 2003)'
_computing_structure_refinement 'SHELXL97 (Sheldrick, 1997)'
_computing_structure_solution 'SHELXS97 (Sheldrick, 1997)'
_diffrn_ambient_temperature 295(2)
_diffrn_measured_fraction_theta_full 0.98
_diffrn_measured_fraction_theta_max 0.98
_diffrn_measurement_device_type 'Kuma KM4'
_diffrn_measurement_method \q/2\q
_diffrn_radiation_monochromator graphite
_diffrn_radiation_source 'fine-focus sealed tube'
_diffrn_radiation_type MoK\a
_diffrn_radiation_wavelength 0.71073
_diffrn_reflns_av_R_equivalents 0.0690
_diffrn_reflns_av_sigmaI/netI 0.0592
_diffrn_reflns_limit_h_max 9
_diffrn_reflns_limit_h_min -19
_diffrn_reflns_limit_k_max 9
_diffrn_reflns_limit_k_min -10
_diffrn_reflns_limit_l_max 11
_diffrn_reflns_limit_l_min -27
_diffrn_reflns_number 3324
_diffrn_reflns_theta_full 25.00
_diffrn_reflns_theta_max 25.00
_diffrn_reflns_theta_min 2.51
_diffrn_standards_decay_% 0.15
_diffrn_standards_interval_count 200
_diffrn_standards_number 3
_exptl_absorpt_coefficient_mu 0.599
_exptl_absorpt_correction_T_max 0.927
_exptl_absorpt_correction_T_min 0.897
_exptl_absorpt_correction_type empirical
_exptl_absorpt_process_details difabs
_exptl_crystal_colour colourless
_exptl_crystal_density_diffrn 1.318
_exptl_crystal_density_method 'not measured'
_exptl_crystal_description needle
_exptl_crystal_F_000 1464.0
_exptl_crystal_size_max 0.45
_exptl_crystal_size_mid 0.15
_exptl_crystal_size_min 0.08
_refine_diff_density_max 0.243
_refine_diff_density_min -0.279
_refine_diff_density_rms 0.054
_refine_ls_abs_structure_details 'Flack H D (1983), Acta Cryst. A39, 876-881'
_refine_ls_abs_structure_Flack -0.17(3)
_refine_ls_extinction_method none
_refine_ls_goodness_of_fit_ref 1.184
_refine_ls_hydrogen_treatment constr
_refine_ls_matrix_type full
_refine_ls_number_parameters 457
_refine_ls_number_reflns 3324
_refine_ls_number_restraints 1
_refine_ls_restrained_S_all 1.183
_refine_ls_R_factor_all 0.1224
_refine_ls_R_factor_gt 0.0739
_refine_ls_shift/su_max 0.001
_refine_ls_shift/su_mean 0.000
_refine_ls_structure_factor_coef Fsqd
_refine_ls_weighting_details 'calc w=1/[\s^2^(Fo^2^)+(0.1208P)^2^+3.8739P] where P=(Fo^2^+2Fc^2^)/3'
_refine_ls_weighting_scheme calc
_refine_ls_wR_factor_gt 0.1891
_refine_ls_wR_factor_ref 0.2140
_reflns_number_gt 2131
_reflns_number_total 3324
_reflns_threshold_expression >2sigma(I)
_cod_data_source_file c3ob41216d.txt
_cod_data_source_block 3
_cod_original_cell_volume 3507.8(12)
_cod_original_sg_symbol_H-M 'C 2'
_cod_database_code 7153141

loop_
_symmetry_equiv_pos_as_xyz
'x, y, z'
'-x, y, -z'
'x+1/2, y+1/2, z'
'-x+1/2, y+1/2, -z'

loop_
_atom_site_label
_atom_site_type_symbol
_atom_site_fract_x
_atom_site_fract_y
_atom_site_fract_z
_atom_site_U_iso_or_equiv
_atom_site_adp_type
_atom_site_occupancy
_atom_site_symmetry_multiplicity
_atom_site_calc_flag
_atom_site_refinement_flags
Se18 Se 0.46066(14) 0.7090(3) 0.58952(12) 0.0537(8) Uani 0.50 1 d P
O18 O 0.4432(13) 0.646(3) 0.5870(11) 0.067(7) Uiso 0.50 1 d P
N1 N 0.4997(4) 0.4385(8) 0.5632(4) 0.040(3) Uani 1 1 d .
C2 C 0.5636(6) 0.4274(12) 0.6195(5) 0.053(3) Uani 1 1 d .
H2B H 0.6188 0.4161 0.6117 0.064 Uiso 1 1 calc R
H2A H 0.5638 0.5148 0.6415 0.064 Uiso 1 1 calc R
C3 C 0.5466(8) 0.3061(13) 0.6548(6) 0.070(4) Uani 1 1 d .
H3B H 0.5209 0.3416 0.6852 0.084 Uiso 1 1 calc R
H3A H 0.5997 0.2621 0.6739 0.084 Uiso 1 1 calc R
C4A C 0.4964(5) 0.1844(12) 0.5583(5) 0.051(4) Uani 1 1 d .
C4 C 0.4913(7) 0.1967(15) 0.6207(5) 0.068(4) Uani 1 1 d .
H4B H 0.4336 0.2181 0.6215 0.082 Uiso 1 1 calc R
H4A H 0.5055 0.1053 0.6397 0.082 Uiso 1 1 calc R
C5 C 0.4987(7) 0.0595(12) 0.5295(6) 0.059(4) Uani 1 1 d .
H5 H 0.4986 -0.0264 0.5491 0.070 Uiso 1 1 calc R
C10B C 0.4960(5) 0.3152(10) 0.5289(4) 0.031(3) Uani 1 1 d .
C11 C 0.4437(5) 0.5468(10) 0.5536(5) 0.042(3) Uani 1 1 d .
C12 C 0.3678(5) 0.5285(9) 0.5035(5) 0.042(3) Uani 1 1 d .
C13 C 0.3446(6) 0.6356(12) 0.4625(5) 0.053(4) Uani 1 1 d .
H13 H 0.3787 0.7150 0.4630 0.064 Uiso 1 1 calc R
C14 C 0.2699(6) 0.6225(13) 0.4208(6) 0.058(4) Uani 1 1 d .
H14 H 0.2531 0.6958 0.3940 0.069 Uiso 1 1 calc R
C15 C 0.2207(6) 0.5068(12) 0.4177(6) 0.053(3) Uani 1 1 d .
H15 H 0.1709 0.5006 0.3888 0.063 Uiso 1 1 calc R
C16 C 0.2435(6) 0.3988(13) 0.4568(5) 0.058(4) Uani 1 1 d .
H16 H 0.2105 0.3175 0.4544 0.069 Uiso 1 1 calc R
C17 C 0.3180(5) 0.4124(13) 0.5010(6) 0.055(4) Uani 1 1 d .
H17 H 0.3332 0.3409 0.5288 0.066 Uiso 1 1 calc R
C19 C 0.5884(5) 0.5538(11) 0.8406(5) 0.050(4) Uani 1 1 d .
C20 C 0.5109(5) 0.6469(10) 0.8405(5) 0.040(3) Uani 1 1 d .
H20 H 0.5194 0.7419 0.8256 0.048 Uiso 1 1 calc R
C21 C 0.4216(6) 0.5887(10) 0.8070(5) 0.041(3) Uani 1 1 d .
H21 H 0.4235 0.4844 0.8063 0.049 Uiso 1 1 calc R
C22 C 0.3886(5) 0.6456(11) 0.7417(5) 0.045(3) Uani 1 1 d .
O23 O 0.6050(4) 0.5712(8) 0.7836(3) 0.052(2) Uani 1 1 d .
H23 H 0.5607 0.5865 0.7595 0.078 Uiso 1 1 calc R
O24 O 0.4523(4) 0.5991(9) 0.7138(3) 0.059(3) Uani 1 1 d .
H24 H 0.4429 0.6316 0.6805 0.089 Uiso 1 1 calc R
O25 O 0.4997(4) 0.6589(7) 0.8981(3) 0.045(2) Uani 1 1 d .
C26 C 0.4153(5) 0.6987(12) 0.8945(4) 0.043(3) Uani 1 1 d .
O27 O 0.3678(4) 0.6312(8) 0.8421(3) 0.051(2) Uani 1 1 d .
C28 C 0.3872(7) 0.6419(14) 0.9463(6) 0.060(4) Uani 1 1 d .
H28C H 0.4002 0.5423 0.9509 0.091 Uiso 1 1 calc R
H28B H 0.3275 0.6550 0.9403 0.091 Uiso 1 1 calc R
H28A H 0.4157 0.6920 0.9810 0.091 Uiso 1 1 calc R
C29 C 0.4028(6) 0.8570(11) 0.8903(6) 0.058(4) Uani 1 1 d .
H29C H 0.4292 0.8945 0.8612 0.087 Uiso 1 1 calc R
H29B H 0.4276 0.8997 0.9276 0.087 Uiso 1 1 calc R
H29A H 0.3437 0.8779 0.8796 0.087 Uiso 1 1 calc R
C30 C 0.5803(5) 0.3964(10) 0.8525(5) 0.044(3) Uani 1 1 d .
C31 C 0.5285(6) 0.3460(12) 0.8866(6) 0.058(4) Uani 1 1 d .
H31 H 0.4941 0.4079 0.9012 0.070 Uiso 1 1 calc R
C32 C 0.5288(7) 0.1998(15) 0.8988(6) 0.069(4) Uani 1 1 d .
H32 H 0.4932 0.1657 0.9212 0.083 Uiso 1 1 calc R
C33 C 0.5797(8) 0.1051(13) 0.8789(7) 0.069(5) Uani 1 1 d .
H33 H 0.5788 0.0087 0.8878 0.083 Uiso 1 1 calc R
C34 C 0.6339(9) 0.1576(15) 0.8445(9) 0.095(7) Uani 1 1 d .
H34 H 0.6704 0.0974 0.8311 0.114 Uiso 1 1 calc R
C35 C 0.6301(6) 0.3002(15) 0.8318(6) 0.061(4) Uani 1 1 d .
H35 H 0.6633 0.3344 0.8077 0.073 Uiso 1 1 calc R
C36 C 0.6646(5) 0.6190(11) 0.8820(4) 0.037(3) Uani 1 1 d .
C37 C 0.7032(7) 0.5569(14) 0.9343(6) 0.064(4) Uani 1 1 d .
H37 H 0.6809 0.4738 0.9459 0.077 Uiso 1 1 calc R
C38 C 0.7745(6) 0.6156(16) 0.9699(6) 0.065(4) Uani 1 1 d .
H38 H 0.8014 0.5686 1.0041 0.078 Uiso 1 1 calc R
C39 C 0.8056(7) 0.7389(14) 0.9561(6) 0.070(4) Uani 1 1 d .
H39 H 0.8533 0.7782 0.9807 0.083 Uiso 1 1 calc R
C40 C 0.7659(8) 0.8082(17) 0.9044(7) 0.099(7) Uani 1 1 d .
H40 H 0.7852 0.8961 0.8949 0.119 Uiso 1 1 calc R
C41 C 0.6971(7) 0.7434(15) 0.8675(6) 0.079(5) Uani 1 1 d .
H41 H 0.6725 0.7862 0.8319 0.094 Uiso 1 1 calc R
C42 C 0.3776(5) 0.8033(12) 0.7398(5) 0.048(3) Uani 1 1 d .
C43 C 0.4437(6) 0.8912(14) 0.7361(5) 0.055(4) Uani 1 1 d .
H43 H 0.4935 0.8523 0.7306 0.066 Uiso 1 1 calc R
C44 C 0.4356(9) 1.0398(16) 0.7407(6) 0.073(5) Uani 1 1 d .
H44 H 0.4818 1.0983 0.7417 0.088 Uiso 1 1 calc R
C45 C 0.3627(10) 1.0966(15) 0.7435(8) 0.081(6) Uani 1 1 d .
H45 H 0.3579 1.1952 0.7440 0.097 Uiso 1 1 calc R
C46 C 0.2921(8) 1.0123(13) 0.7457(6) 0.065(4) Uani 1 1 d .
H46 H 0.2408 1.0534 0.7469 0.078 Uiso 1 1 calc R
C47 C 0.3023(7) 0.8683(12) 0.7461(6) 0.061(4) Uani 1 1 d .
H47 H 0.2581 0.8107 0.7507 0.073 Uiso 1 1 calc R
C48 C 0.3046(6) 0.5644(12) 0.7143(5) 0.048(4) Uani 1 1 d .
C49 C 0.2640(6) 0.4755(12) 0.7406(6) 0.056(4) Uani 1 1 d .
H49 H 0.2836 0.4592 0.7806 0.068 Uiso 1 1 calc R
C50 C 0.1922(7) 0.4050(13) 0.7099(6) 0.063(4) Uani 1 1 d .
H50 H 0.1645 0.3430 0.7298 0.076 Uiso 1 1 calc R
C51 C 0.1629(8) 0.4239(16) 0.6536(8) 0.086(6) Uani 1 1 d .
H51 H 0.1156 0.3738 0.6338 0.103 Uiso 1 1 calc R
C52 C 0.2019(8) 0.5183(18) 0.6233(6) 0.081(5) Uani 1 1 d .
H52 H 0.1803 0.5341 0.5835 0.098 Uiso 1 1 calc R
C53 C 0.2748(6) 0.5897(15) 0.6538(5) 0.064(4) Uani 1 1 d .
H53 H 0.3027 0.6526 0.6344 0.077 Uiso 1 1 calc R

loop_
_atom_site_aniso_label
_atom_site_aniso_U_11
_atom_site_aniso_U_22
_atom_site_aniso_U_33
_atom_site_aniso_U_23
_atom_site_aniso_U_13
_atom_site_aniso_U_12
Se18 0.0484(11) 0.0540(18) 0.0570(16) -0.0281(13) 0.0093(11) 0.0033(12)
N1 0.034(4) 0.038(5) 0.044(5) -0.005(4) 0.003(4) 0.002(3)
C2 0.040(5) 0.072(8) 0.042(7) 0.001(5) -0.002(6) -0.004(5)
C3 0.095(8) 0.055(8) 0.050(7) 0.005(6) -0.003(8) -0.006(6)
C4A 0.033(4) 0.050(8) 0.062(8) 0.016(6) -0.002(6) -0.012(4)
C4 0.065(6) 0.078(9) 0.060(8) 0.032(7) 0.012(8) -0.010(6)
C5 0.050(5) 0.048(8) 0.066(8) 0.005(5) -0.008(8) -0.014(5)
C10B 0.026(4) 0.042(6) 0.028(5) 0.002(4) 0.014(6) -0.002(3)
C11 0.036(4) 0.031(6) 0.057(7) -0.004(5) 0.007(5) 0.004(4)
C12 0.033(4) 0.026(5) 0.060(7) -0.006(4) -0.006(5) 0.002(3)
C13 0.041(5) 0.047(6) 0.069(8) 0.009(5) 0.008(6) 0.002(4)
C14 0.050(5) 0.056(7) 0.065(9) -0.006(5) 0.010(7) 0.016(5)
C15 0.034(4) 0.064(8) 0.058(8) -0.001(6) 0.007(6) 0.002(5)
C16 0.045(5) 0.057(7) 0.067(8) -0.004(6) 0.005(7) -0.008(5)
C17 0.030(4) 0.069(8) 0.064(8) 0.005(6) 0.007(6) -0.004(4)
C19 0.029(4) 0.064(8) 0.052(8) 0.002(5) -0.002(6) -0.002(4)
C20 0.034(4) 0.039(6) 0.043(7) -0.005(4) 0.001(5) -0.006(3)
C21 0.033(4) 0.041(6) 0.045(7) -0.008(4) 0.002(6) 0.004(4)
C22 0.026(4) 0.062(7) 0.047(7) -0.017(5) 0.008(5) 0.011(4)
O23 0.031(3) 0.083(6) 0.042(5) -0.001(4) 0.010(4) 0.002(3)
O24 0.046(4) 0.091(6) 0.037(5) -0.018(4) 0.005(4) 0.019(4)
O25 0.035(3) 0.058(5) 0.041(5) -0.010(3) 0.006(4) -0.002(3)
C26 0.036(4) 0.062(7) 0.034(6) -0.019(5) 0.016(5) -0.015(5)
O27 0.031(3) 0.068(5) 0.052(5) -0.013(4) 0.002(4) -0.005(3)
C28 0.054(5) 0.085(9) 0.047(8) -0.008(6) 0.021(7) -0.012(5)
C29 0.052(5) 0.044(7) 0.078(9) -0.002(5) 0.015(7) -0.003(4)
C30 0.032(4) 0.038(6) 0.055(7) -0.008(5) -0.004(6) 0.000(4)
C31 0.048(5) 0.057(8) 0.072(10) 0.002(6) 0.022(7) -0.003(5)
C32 0.061(6) 0.068(9) 0.075(9) 0.024(8) 0.007(7) -0.010(6)
C33 0.076(8) 0.043(8) 0.076(11) 0.000(6) -0.004(9) 0.001(7)
C34 0.073(8) 0.045(9) 0.149(18) -0.019(8) -0.010(11) 0.015(6)
C35 0.046(5) 0.084(10) 0.056(8) -0.011(7) 0.021(7) 0.001(6)
C36 0.030(4) 0.046(7) 0.037(7) -0.005(4) 0.014(5) 0.001(4)
C37 0.048(6) 0.088(10) 0.053(8) -0.006(6) 0.003(7) -0.010(6)
C38 0.040(5) 0.108(11) 0.046(8) -0.002(7) 0.011(6) -0.007(6)
C39 0.052(6) 0.083(10) 0.061(9) -0.011(6) -0.013(7) -0.020(6)
C40 0.081(8) 0.089(11) 0.103(13) 0.014(9) -0.025(10) -0.046(8)
C41 0.076(7) 0.081(11) 0.067(9) 0.007(7) -0.006(8) -0.025(7)
C42 0.037(5) 0.067(8) 0.035(7) 0.005(5) -0.001(6) -0.008(5)
C43 0.037(4) 0.088(10) 0.041(7) 0.004(6) 0.009(6) 0.004(5)
C44 0.082(8) 0.096(12) 0.038(8) 0.015(7) 0.008(8) -0.034(8)
C45 0.097(10) 0.060(9) 0.084(13) -0.009(7) 0.018(11) 0.010(7)
C46 0.064(6) 0.055(9) 0.077(10) -0.004(6) 0.015(8) 0.012(5)
C47 0.057(6) 0.046(8) 0.074(10) 0.008(6) 0.004(7) -0.007(5)
C48 0.029(4) 0.062(7) 0.048(7) -0.011(5) -0.002(6) 0.001(4)
C49 0.039(5) 0.056(8) 0.066(9) -0.010(6) -0.002(6) -0.003(5)
C50 0.057(6) 0.052(7) 0.072(9) -0.002(6) -0.002(8) -0.013(5)
C51 0.043(6) 0.075(10) 0.117(14) -0.040(9) -0.025(9) 0.002(6)
C52 0.059(7) 0.107(12) 0.060(9) -0.012(8) -0.024(8) 0.008(8)
C53 0.041(5) 0.101(10) 0.045(8) 0.010(6) 0.000(7) 0.006(5)

loop_
_atom_type_symbol
_atom_type_description
_atom_type_scat_dispersion_real
_atom_type_scat_dispersion_imag
_atom_type_scat_source
C C 0.0033 0.0016 'International Tables Vol C Tables 4.2.6.8 and 6.1.1.4'
H H 0.0000 0.0000 'International Tables Vol C Tables 4.2.6.8 and 6.1.1.4'
N N 0.0061 0.0033 'International Tables Vol C Tables 4.2.6.8 and 6.1.1.4'
O O 0.0106 0.0060 'International Tables Vol C Tables 4.2.6.8 and 6.1.1.4'
Se Se -0.0929 2.2259 'International Tables Vol C Tables 4.2.6.8 and 6.1.1.4'

loop_
_geom_angle_atom_site_label_1
_geom_angle_atom_site_label_2
_geom_angle_atom_site_label_3
_geom_angle
_geom_angle_site_symmetry_1
_geom_angle_site_symmetry_3
Se18 O18 C11 133(3) . .
C11 N1 C10B 126.2(7) . .
C11 N1 C2 120.5(8) . .
C10B N1 C2 112.3(7) . .
C3 C2 N1 111.7(8) . .
C3 C2 H2B 109.3 . .
N1 C2 H2B 109.3 . .
C3 C2 H2A 109.3 . .
N1 C2 H2A 109.3 . .
H2B C2 H2A 107.9 . .
C2 C3 C4 114.0(10) . .
C2 C3 H3B 108.8 . .
C4 C3 H3B 108.8 . .
C2 C3 H3A 108.8 . .
C4 C3 H3A 108.8 . .
H3B C3 H3A 107.7 . .
C5 C4A C10B 120.3(11) . .
C5 C4A C4 124.8(10) . .
C10B C4A C4 114.8(11) . .
C3 C4 C4A 114.6(11) . .
C3 C4 H4B 108.6 . .
C4A C4 H4B 108.6 . .
C3 C4 H4A 108.6 . .
C4A C4 H4A 108.6 . .
H4B C4 H4A 107.6 . .
C4A C5 C5 120.4(7) . 2_656
C4A C5 H5 119.8 . .
C5 C5 H5 119.8 2_656 .
C10B C10B N1 123.9(6) 2_656 .
C10B C10B C4A 119.1(7) 2_656 .
N1 C10B C4A 116.3(9) . .
O18 C11 N1 125.2(12) . .
O18 C11 C12 117.4(12) . .
N1 C11 C12 116.4(8) . .
N1 C11 Se18 123.9(6) . .
C12 C11 Se18 119.3(6) . .
C17 C12 C13 119.6(7) . .
C17 C12 C11 120.1(9) . .
C13 C12 C11 120.1(8) . .
C14 C13 C12 118.7(10) . .
C14 C13 H13 120.7 . .
C12 C13 H13 120.7 . .
C15 C14 C13 122.0(11) . .
C15 C14 H14 119.0 . .
C13 C14 H14 119.0 . .
C14 C15 C16 120.1(9) . .
C14 C15 H15 120.0 . .
C16 C15 H15 120.0 . .
C15 C16 C17 118.8(10) . .
C15 C16 H16 120.6 . .
C17 C16 H16 120.6 . .
C12 C17 C16 120.8(10) . .
C12 C17 H17 119.6 . .
C16 C17 H17 119.6 . .
O23 C19 C36 104.1(9) . .
O23 C19 C30 109.1(9) . .
C36 C19 C30 111.8(7) . .
O23 C19 C20 105.8(8) . .
C36 C19 C20 108.8(8) . .
C30 C19 C20 116.4(9) . .
O25 C20 C19 109.8(8) . .
O25 C20 C21 100.8(9) . .
C19 C20 C21 117.9(8) . .
O25 C20 H20 109.3 . .
C19 C20 H20 109.3 . .
C21 C20 H20 109.3 . .
O27 C21 C20 104.2(8) . .
O27 C21 C22 110.9(7) . .
C20 C21 C22 115.0(10) . .
O27 C21 H21 108.9 . .
C20 C21 H21 108.9 . .
C22 C21 H21 108.9 . .
O24 C22 C42 112.8(11) . .
O24 C22 C48 109.1(8) . .
C42 C22 C48 112.4(7) . .
O24 C22 C21 103.0(7) . .
C42 C22 C21 111.8(9) . .
C48 C22 C21 107.1(10) . .
C19 O23 H23 109.5 . .
C22 O24 H24 109.5 . .
C20 O25 C26 108.2(6) . .
O25 C26 O27 104.8(9) . .
O25 C26 C29 112.4(9) . .
O27 C26 C29 110.1(8) . .
O25 C26 C28 110.1(9) . .
O27 C26 C28 109.3(8) . .
C29 C26 C28 110.0(11) . .
C21 O27 C26 110.1(6) . .
C26 C28 H28C 109.5 . .
C26 C28 H28B 109.5 . .
H28C C28 H28B 109.5 . .
C26 C28 H28A 109.5 . .
H28C C28 H28A 109.5 . .
H28B C28 H28A 109.5 . .
C26 C29 H29C 109.5 . .
C26 C29 H29B 109.5 . .
H29C C29 H29B 109.5 . .
C26 C29 H29A 109.5 . .
H29C C29 H29A 109.5 . .
H29B C29 H29A 109.5 . .
C35 C30 C31 118.4(11) . .
C35 C30 C19 119.2(12) . .
C31 C30 C19 122.3(10) . .
C30 C31 C32 118.8(13) . .
C30 C31 H31 120.6 . .
C32 C31 H31 120.6 . .
C33 C32 C31 122.4(15) . .
C33 C32 H32 118.8 . .
C31 C32 H32 118.8 . .
C32 C33 C34 118.7(13) . .
C32 C33 H33 120.7 . .
C34 C33 H33 120.7 . .
C35 C34 C33 117.4(16) . .
C35 C34 H34 121.3 . .
C33 C34 H34 121.3 . .
C34 C35 C30 124.2(17) . .
C34 C35 H35 117.9 . .
C30 C35 H35 117.9 . .
C41 C36 C37 117.7(9) . .
C41 C36 C19 119.8(10) . .
C37 C36 C19 122.4(11) . .
C36 C37 C38 121.1(13) . .
C36 C37 H37 119.4 . .
C38 C37 H37 119.4 . .
C39 C38 C37 121.0(12) . .
C39 C38 H38 119.5 . .
C37 C38 H38 119.5 . .
C38 C39 C40 119.5(9) . .
C38 C39 H39 120.3 . .
C40 C39 H39 120.3 . .
C41 C40 C39 118.6(14) . .
C41 C40 H40 120.7 . .
C39 C40 H40 120.7 . .
C36 C41 C40 121.9(12) . .
C36 C41 H41 119.1 . .
C40 C41 H41 119.1 . .
C43 C42 C47 117.6(11) . .
C43 C42 C22 120.3(10) . .
C47 C42 C22 121.9(10) . .
C42 C43 C44 119.9(11) . .
C42 C43 H43 120.0 . .
C44 C43 H43 120.0 . .
C45 C44 C43 120.4(12) . .
C45 C44 H44 119.8 . .
C43 C44 H44 119.8 . .
C44 C45 C46 122.1(14) . .
C44 C45 H45 118.9 . .
C46 C45 H45 118.9 . .
C47 C46 C45 117.2(13) . .
C47 C46 H46 121.4 . .
C45 C46 H46 121.4 . .
C46 C47 C42 122.4(12) . .
C46 C47 H47 118.8 . .
C42 C47 H47 118.8 . .
C49 C48 C53 119.4(9) . .
C49 C48 C22 127.5(10) . .
C53 C48 C22 113.0(12) . .
C48 C49 C50 121.2(12) . .
C48 C49 H49 119.4 . .
C50 C49 H49 119.4 . .
C51 C50 C49 121.4(15) . .
C51 C50 H50 119.3 . .
C49 C50 H50 119.3 . .
C50 C51 C52 120.3(10) . .
C50 C51 H51 119.9 . .
C52 C51 H51 119.9 . .
C51 C52 C53 118.8(13) . .
C51 C52 H52 120.6 . .
C53 C52 H52 120.6 . .
C52 C53 C48 118.8(15) . .
C52 C53 H53 120.6 . .
C48 C53 H53 120.6 . .

loop_
_geom_bond_atom_site_label_1
_geom_bond_atom_site_label_2
_geom_bond_distance
_geom_bond_site_symmetry_2
Se18 O18 0.65(2) .
Se18 C11 1.732(10) .
O18 C11 1.22(3) .
N1 C11 1.351(11) .
N1 C10B 1.404(12) .
N1 C2 1.480(10) .
C2 C3 1.475(17) .
C2 H2B 0.9700 .
C2 H2A 0.9700 .
C3 C4 1.473(16) .
C3 H3B 0.9700 .
C3 H3A 0.9700 .
C4A C5 1.360(17) .
C4A C10B 1.409(13) .
C4A C4 1.493(19) .
C4 H4B 0.9700 .
C4 H4A 0.9700 .
C5 C5 1.40(3) 2_656
C5 H5 0.9300 .
C10B C10B 1.40(2) 2_656
C11 C12 1.504(11) .
C12 C17 1.354(15) .
C12 C13 1.382(15) .
C13 C14 1.377(12) .
C13 H13 0.9300 .
C14 C15 1.345(17) .
C14 H14 0.9300 .
C15 C16 1.360(17) .
C15 H15 0.9300 .
C16 C17 1.404(12) .
C16 H16 0.9300 .
C17 H17 0.9300 .
C19 O23 1.438(15) .
C19 C36 1.515(11) .
C19 C30 1.516(15) .
C19 C20 1.540(15) .
C20 O25 1.413(14) .
C20 C21 1.583(10) .
C20 H20 0.9800 .
C21 O27 1.400(14) .
C21 C22 1.594(16) .
C21 H21 0.9800 .
C22 O24 1.424(14) .
C22 C42 1.492(15) .
C22 C48 1.569(12) .
O23 H23 0.8200 .
O24 H24 0.8200 .
O25 C26 1.413(12) .
C26 O27 1.437(11) .
C26 C29 1.501(15) .
C26 C28 1.499(17) .
C28 H28C 0.9600 .
C28 H28B 0.9600 .
C28 H28A 0.9600 .
C29 H29C 0.9600 .
C29 H29B 0.9600 .
C29 H29A 0.9600 .
C30 C35 1.382(17) .
C30 C31 1.381(17) .
C31 C32 1.403(18) .
C31 H31 0.9300 .
C32 C33 1.38(2) .
C32 H32 0.9300 .
C33 C34 1.42(3) .
C33 H33 0.9300 .
C34 C35 1.371(19) .
C34 H34 0.9300 .
C35 H35 0.9300 .
C36 C41 1.361(17) .
C36 C37 1.370(16) .
C37 C38 1.378(14) .
C37 H37 0.9300 .
C38 C39 1.337(19) .
C38 H38 0.9300 .
C39 C40 1.393(19) .
C39 H39 0.9300 .
C40 C41 1.387(14) .
C40 H40 0.9300 .
C41 H41 0.9300 .
C42 C43 1.380(16) .
C42 C47 1.415(18) .
C43 C44 1.409(18) .
C43 H43 0.9300 .
C44 C45 1.32(2) .
C44 H44 0.9300 .
C45 C46 1.41(2) .
C45 H45 0.9300 .
C46 C47 1.363(16) .
C46 H46 0.9300 .
C47 H47 0.9300 .
C48 C49 1.312(19) .
C48 C53 1.407(17) .
C49 C50 1.391(14) .
C49 H49 0.9300 .
C50 C51 1.31(2) .
C50 H50 0.9300 .
C51 C52 1.39(2) .
C51 H51 0.9300 .
C52 C53 1.406(17) .
C52 H52 0.9300 .
C53 H53 0.9300 .

loop_
_geom_torsion_atom_site_label_1
_geom_torsion_atom_site_label_2
_geom_torsion_atom_site_label_3
_geom_torsion_atom_site_label_4
_geom_torsion
_geom_torsion_site_symmetry_4
C11 N1 C2 C3 110.2(13) .
C10B N1 C2 C3 -59.0(13) .
N1 C2 C3 C4 19.9(16) .
C2 C3 C4 C4A 29.3(17) .
C5 C4A C4 C3 137.2(11) .
C10B C4A C4 C3 -44.8(13) .
C10B C4A C5 C5 0.4(18) 2_656
C4 C4A C5 C5 178.3(12) 2_656
C11 N1 C10B C10B 65.8(16) 2_656
C2 N1 C10B C10B -125.7(10) 2_656
C11 N1 C10B C4A -123.5(11) .
C2 N1 C10B C4A 44.9(11) .
C5 C4A C10B C10B -4.4(14) 2_656
C4 C4A C10B C10B 177.5(9) 2_656
C5 C4A C10B N1 -175.6(9) .
C4 C4A C10B N1 6.3(11) .
Se18 O18 C11 N1 91(4) .
Se18 O18 C11 C12 -101(3) .
C10B N1 C11 O18 172.2(18) .
C2 N1 C11 O18 5(2) .
C10B N1 C11 C12 3.8(16) .
C2 N1 C11 C12 -163.7(10) .
C10B N1 C11 Se18 -168.4(9) .
C2 N1 C11 Se18 24.1(15) .
O18 Se18 C11 N1 -100(4) .
O18 Se18 C11 C12 88(4) .
O18 C11 C12 C17 -114.3(18) .
N1 C11 C12 C17 55.0(16) .
Se18 C11 C12 C17 -132.4(10) .
O18 C11 C12 C13 60(2) .
N1 C11 C12 C13 -130.5(11) .
Se18 C11 C12 C13 42.1(15) .
C17 C12 C13 C14 1.5(18) .
C11 C12 C13 C14 -173.1(12) .
C12 C13 C14 C15 -2.3(19) .
C13 C14 C15 C16 1(2) .
C14 C15 C16 C17 1.5(19) .
C13 C12 C17 C16 0.8(18) .
C11 C12 C17 C16 175.3(12) .
C15 C16 C17 C12 -2.3(19) .
O23 C19 C20 O25 -168.6(7) .
C36 C19 C20 O25 -57.3(12) .
C30 C19 C20 O25 70.1(10) .
O23 C19 C20 C21 76.9(12) .
C36 C19 C20 C21 -171.8(10) .
C30 C19 C20 C21 -44.4(15) .
O25 C20 C21 O27 23.1(9) .
C19 C20 C21 O27 142.5(10) .
O25 C20 C21 C22 144.6(8) .
C19 C20 C21 C22 -96.0(11) .
O27 C21 C22 O24 177.2(7) .
C20 C21 C22 O24 59.4(10) .
O27 C21 C22 C42 55.8(11) .
C20 C21 C22 C42 -62.0(12) .
O27 C21 C22 C48 -67.8(10) .
C20 C21 C22 C48 174.3(8) .
C19 C20 O25 C26 -159.4(8) .
C21 C20 O25 C26 -34.4(9) .
C20 O25 C26 O27 33.2(11) .
C20 O25 C26 C29 -86.3(10) .
C20 O25 C26 C28 150.6(8) .
C20 C21 O27 C26 -4.2(11) .
C22 C21 O27 C26 -128.4(9) .
O25 C26 O27 C21 -16.6(12) .
C29 C26 O27 C21 104.5(11) .
C28 C26 O27 C21 -134.5(9) .
O23 C19 C30 C35 35.6(9) .
C36 C19 C30 C35 -79.0(13) .
C20 C19 C30 C35 155.1(9) .
O23 C19 C30 C31 -148.7(8) .
C36 C19 C30 C31 96.7(11) .
C20 C19 C30 C31 -29.2(13) .
C35 C30 C31 C32 0.1(13) .
C19 C30 C31 C32 -175.7(8) .
C30 C31 C32 C33 1.1(15) .
C31 C32 C33 C34 -0.2(17) .
C32 C33 C34 C35 -1.8(18) .
C33 C34 C35 C30 3.1(18) .
C31 C30 C35 C34 -2.3(15) .
C19 C30 C35 C34 173.6(10) .
O23 C19 C36 C41 42.1(14) .
C30 C19 C36 C41 159.7(12) .
C20 C19 C36 C41 -70.3(16) .
O23 C19 C36 C37 -137.5(11) .
C30 C19 C36 C37 -19.9(16) .
C20 C19 C36 C37 110.0(12) .
C41 C36 C37 C38 -2.5(19) .
C19 C36 C37 C38 177.2(12) .
C36 C37 C38 C39 4(2) .
C37 C38 C39 C40 -1(2) .
C38 C39 C40 C41 -3(2) .
C37 C36 C41 C40 -1(2) .
C19 C36 C41 C40 179.0(14) .
C39 C40 C41 C36 4(3) .
O24 C22 C42 C43 -26.7(14) .
C48 C22 C42 C43 -150.6(11) .
C21 C22 C42 C43 88.9(14) .
O24 C22 C42 C47 158.2(10) .
C48 C22 C42 C47 34.2(17) .
C21 C22 C42 C47 -86.3(11) .
C47 C42 C43 C44 2.2(17) .
C22 C42 C43 C44 -173.2(10) .
C42 C43 C44 C45 -6(2) .
C43 C44 C45 C46 4(2) .
C44 C45 C46 C47 1(2) .
C45 C46 C47 C42 -5(2) .
C43 C42 C47 C46 3.3(19) .
C22 C42 C47 C46 178.6(11) .
O24 C22 C48 C49 116.2(14) .
C42 C22 C48 C49 -117.9(15) .
C21 C22 C48 C49 5.4(16) .
O24 C22 C48 C53 -60.8(12) .
C42 C22 C48 C53 65.2(14) .
C21 C22 C48 C53 -171.6(10) .
C53 C48 C49 C50 0.4(19) .
C22 C48 C49 C50 -176.4(11) .
C48 C49 C50 C51 0(2) .
C49 C50 C51 C52 -2(2) .
C50 C51 C52 C53 2(2) .
C51 C52 C53 C48 -1(2) .
C49 C48 C53 C52 -0.1(19) .
C22 C48 C53 C52 177.1(11) .
